data_2011871
loop_
_publ_author_name
'Ellis, Dianne D.'
'Spek, Anthony L.'

_publ_section_title
(3<i>R</i>,4a<i>S</i>,5<i>R</i>)-3-Hydroxy-5-isopropenyl-3,8-dimethyl-4,4a,5,6-tetrahydro-2(3<i>H</i>)-naphthalenone
_journal_issue 4
_journal_name_full 'Acta Crystallographica Section C'
_journal_page_first 497
_journal_page_last 498
_journal_paper_doi 10.1107/S0108270101002049
_journal_volume 57
_journal_year 2001
_chemical_formula_moiety 'C15 H20 O2'
_chemical_formula_sum 'C15 H20 O2'
_chemical_formula_weight 232.31
_chemical_name_systematic
;
 ?
;
_space_group_IT_number 19
_symmetry_cell_setting orthorhombic
_symmetry_space_group_name_Hall 'P 2ac 2ab'
_symmetry_space_group_name_H-M 'P 21 21 21'
_audit_creation_method SHELXL97
_cell_angle_alpha 90.00
_cell_angle_beta 90.00
_cell_angle_gamma 90.00
_cell_formula_units_Z 4
_cell_length_a 8.6663(9)
_cell_length_b 9.671(3)
_cell_length_c 15.470(4)
_cell_measurement_reflns_used 25
_cell_measurement_temperature 150(2)
_cell_measurement_theta_max 15
_cell_measurement_theta_min 9
_cell_volume 1296.6(5)
_computing_cell_refinement 'SET4 (de Boer & Duisenberg, 1984)'
_computing_data_collection 'Locally modified CAD4-Version 5 Software (Enraf-Nonius, 1989)'
_computing_data_reduction 'HELENA (Spek, 1997)'
_computing_molecular_graphics 'PLATON (Spek, 2000)'
_computing_publication_material PLATON
_computing_structure_refinement 'SHELXL97 (Sheldrick, 1997)'
_computing_structure_solution 'SHELXS97 (Sheldrick, 1997)'
_diffrn_ambient_temperature 150(2)
_diffrn_measured_fraction_theta_full 1.000
_diffrn_measured_fraction_theta_max 1.000
_diffrn_measurement_device_type 'Enraf-Nonius CAD4T'
_diffrn_measurement_method \w
_diffrn_radiation_monochromator graphite
_diffrn_radiation_source 'rotating anode'
_diffrn_radiation_type MoK\a
_diffrn_radiation_wavelength .71073
_diffrn_reflns_av_R_equivalents .0345
_diffrn_reflns_av_sigmaI/netI .0404
_diffrn_reflns_limit_h_max 0
_diffrn_reflns_limit_h_min -11
_diffrn_reflns_limit_k_max 0
_diffrn_reflns_limit_k_min -12
_diffrn_reflns_limit_l_max 20
_diffrn_reflns_limit_l_min -20
_diffrn_reflns_number 3441
_diffrn_reflns_theta_full 27.47
_diffrn_reflns_theta_max 27.47
_diffrn_reflns_theta_min 2.48
_diffrn_standards_decay_% 2.2
_diffrn_standards_interval_time 60
_diffrn_standards_number 3
_exptl_absorpt_coefficient_mu .077
_exptl_absorpt_correction_type none
_exptl_crystal_colour colourless
_exptl_crystal_density_diffrn 1.190
_exptl_crystal_density_method 'not measured'
_exptl_crystal_description plate
_exptl_crystal_F_000 504
_exptl_crystal_size_max .50
_exptl_crystal_size_mid .37
_exptl_crystal_size_min .20
_refine_diff_density_max .206
_refine_diff_density_min -.214
_refine_ls_abs_structure_details 'see experimental'
_refine_ls_extinction_method none
_refine_ls_goodness_of_fit_ref 1.019
_refine_ls_hydrogen_treatment mixed
_refine_ls_matrix_type full
_refine_ls_number_parameters 161
_refine_ls_number_reflns 1720
_refine_ls_number_restraints 0
_refine_ls_restrained_S_all 1.019
_refine_ls_R_factor_all .0491
_refine_ls_R_factor_gt .0395
_refine_ls_shift/su_max <0.002
_refine_ls_shift/su_mean .000
_refine_ls_structure_factor_coef Fsqd
_refine_ls_weighting_details 'calc w = 1/[\s^2^(Fo^2^)+(0.0572P)^2^+0.1030P] where P=(Fo^2^+2Fc^2^)/3'
_refine_ls_weighting_scheme calc
_refine_ls_wR_factor_ref .1002
_reflns_number_gt 1457
_reflns_number_total 1720
_reflns_threshold_expression I>2\s(I)
_cod_data_source_file fg1617.cif
_cod_data_source_block I
_cod_database_code 2011871
_cod_database_fobs_code 2011871

loop_
_symmetry_equiv_pos_as_xyz
'x, y, z'
'x+1/2, -y+1/2, -z'
'-x, y+1/2, -z+1/2'
'-x+1/2, -y, z+1/2'

loop_
_atom_site_label
_atom_site_fract_x
_atom_site_fract_y
_atom_site_fract_z
_atom_site_U_iso_or_equiv
_atom_site_adp_type
_atom_site_calc_flag
_atom_site_refinement_flags
_atom_site_occupancy
_atom_site_disorder_assembly
_atom_site_disorder_group
_atom_site_type_symbol
C1 .2457(2) .4434(2) .04387(13) .0239(4) Uani d . 1 . . C
H1 .1465 .4053 .0331 .029 Uiso calc R 1 . . H
C2 .3757(2) .38714(19) -.00305(13) .0237(4) Uani d . 1 . . C
O2 .36124(19) .28725(15) -.05168(11) .0397(4) Uani d . 1 . . O
C3 .5350(2) .4513(2) .01162(12) .0217(4) Uani d . 1 . . C
C4 .5182(2) .5986(2) .04361(13) .0237(4) Uani d . 1 . . C
H4A .4750 .6566 -.0033 .028 Uiso calc R 1 . . H
H4B .6214 .6356 .0585 .028 Uiso calc R 1 . . H
C4A .4131(2) .60801(19) .12296(12) .0211(4) Uani d . 1 . . C
H4C .4603 .5501 .1695 .025 Uiso calc R 1 . . H
C5 .4018(2) .7570(2) .15740(13) .0246(4) Uani d . 1 . . C
H5 .3616 .8162 .1094 .030 Uiso calc R 1 . . H
C6 .2853(2) .7642(2) .23170(14) .0298(5) Uani d . 1 . . C
H6A .3302 .7195 .2835 .036 Uiso calc R 1 . . H
H6B .2651 .8623 .2460 .036 Uiso calc R 1 . . H
C7 .1372(2) .6952(2) .20969(14) .0318(5) Uani d . 1 . . C
H7 .0476 .7225 .2406 .038 Uiso calc R 1 . . H
C8 .1216(2) .5972(2) .14920(13) .0278(4) Uani d . 1 . . C
C8A .2570(2) .54715(19) .10213(13) .0217(4) Uani d . 1 . . C
O31 .60097(18) .37244(16) .08043(9) .0325(4) Uani d . 1 . . O
H31 .680(3) .323(3) .0656(17) .043(7) Uiso d . 1 . . H
C32 .6319(2) .4434(2) -.07056(13) .0301(4) Uani d . 1 . . C
H32A .7372 .4745 -.0581 .045 Uiso calc R 1 . . H
H32B .5863 .5029 -.1150 .045 Uiso calc R 1 . . H
H32C .6345 .3477 -.0913 .045 Uiso calc R 1 . . H
C51 .5567(2) .8149(2) .18432(14) .0298(5) Uani d . 1 . . C
C52 .6110(3) .9293(3) .14863(16) .0470(6) Uani d . 1 . . C
H52A .7062 .9670 .1678 .056 Uiso calc R 1 . . H
H52B .5547 .9737 .1038 .056 Uiso calc R 1 . . H
C53 .6421(3) .7414(2) .25534(16) .0374(5) Uani d . 1 . . C
H53A .6553 .6439 .2398 .056 Uiso calc R 1 . . H
H53B .5830 .7482 .3092 .056 Uiso calc R 1 . . H
H53C .7435 .7843 .2633 .056 Uiso calc R 1 . . H
C81 -.0341(2) .5352(3) .12878(18) .0447(7) Uani d . 1 . . C
H81A -.1121 .5752 .1672 .067 Uiso calc R 1 . . H
H81B -.0301 .4349 .1374 .067 Uiso calc R 1 . . H
H81C -.0610 .5553 .0685 .067 Uiso calc R 1 . . H

loop_
_atom_site_aniso_label
_atom_site_aniso_U_11
_atom_site_aniso_U_22
_atom_site_aniso_U_33
_atom_site_aniso_U_12
_atom_site_aniso_U_13
_atom_site_aniso_U_23
C1 .0210(9) .0237(8) .0269(10) -.0029(8) -.0017(7) .0004(8)
C2 .0263(9) .0205(8) .0245(9) -.0025(8) -.0002(8) -.0009(8)
O2 .0337(8) .0362(8) .0492(10) -.0095(7) .0101(8) -.0211(7)
C3 .0229(9) .0215(8) .0207(9) .0001(8) .0007(7) .0009(8)
C4 .0238(9) .0243(9) .0231(10) -.0027(8) .0035(8) -.0040(8)
C4A .0222(9) .0221(8) .0192(9) .0001(8) -.0005(7) -.0012(7)
C5 .0272(9) .0232(8) .0235(9) .0006(8) .0003(8) -.0021(7)
C6 .0278(10) .0301(10) .0313(11) .0024(9) .0031(9) -.0100(9)
C7 .0227(10) .0353(10) .0374(12) .0028(9) .0080(9) -.0071(9)
C8 .0221(9) .0305(10) .0308(11) .0007(9) .0017(8) -.0044(8)
C8A .0215(9) .0212(8) .0224(9) -.0003(8) .0002(7) .0025(8)
O31 .0308(8) .0396(8) .0271(8) .0145(7) .0026(6) .0044(7)
C32 .0323(11) .0288(9) .0294(10) -.0033(9) .0074(9) -.0046(9)
C51 .0304(10) .0304(10) .0285(11) -.0035(9) .0050(9) -.0128(9)
C52 .0525(15) .0447(13) .0438(14) -.0211(13) .0076(12) -.0090(11)
C53 .0271(10) .0448(12) .0402(12) .0014(10) -.0053(10) -.0153(10)
C81 .0221(10) .0537(15) .0584(16) -.0053(11) .0088(10) -.0237(13)

loop_
_atom_type_symbol
_atom_type_description
_atom_type_scat_dispersion_real
_atom_type_scat_dispersion_imag
_atom_type_scat_source
C C .0033 .0016 'International Tables Vol C Tables 4.2.6.8 and 6.1.1.4'
H H .0000 .0000 'International Tables Vol C Tables 4.2.6.8 and 6.1.1.4'
O O .0106 .0060 'International Tables Vol C Tables 4.2.6.8 and 6.1.1.4'

loop_
_geom_angle_atom_site_label_1
_geom_angle_atom_site_label_2
_geom_angle_atom_site_label_3
_geom_angle
C8A C1 C2 123.87(16)
C8A C1 H1 118.1
C2 C1 H1 118.1
O2 C2 C1 121.53(19)
O2 C2 C3 120.05(18)
C1 C2 C3 118.39(15)
O31 C3 C4 107.28(16)
O31 C3 C32 111.93(15)
C4 C3 C32 111.87(15)
O31 C3 C2 104.76(15)
C4 C3 C2 110.07(15)
C32 C3 C2 110.65(16)
C3 C4 C4A 112.00(15)
C3 C4 H4A 109.2
C4A C4 H4A 109.2
C3 C4 H4B 109.2
C4A C4 H4B 109.2
H4A C4 H4B 107.9
C8A C4A C4 109.80(14)
C8A C4A C5 112.41(15)
C4 C4A C5 111.77(15)
C8A C4A H4C 107.5
C4 C4A H4C 107.5
C5 C4A H4C 107.5
C51 C5 C6 111.19(16)
C51 C5 C4A 112.63(16)
C6 C5 C4A 110.15(16)
C51 C5 H5 107.5
C6 C5 H5 107.5
C4A C5 H5 107.5
C7 C6 C5 112.14(17)
C7 C6 H6A 109.2
C5 C6 H6A 109.2
C7 C6 H6B 109.2
C5 C6 H6B 109.2
H6A C6 H6B 107.9
C8 C7 C6 124.42(18)
C8 C7 H7 117.8
C6 C7 H7 117.8
C7 C8 C8A 120.08(18)
C7 C8 C81 121.18(19)
C8A C8 C81 118.74(17)
C1 C8A C8 121.28(16)
C1 C8A C4A 119.75(15)
C8 C8A C4A 118.89(16)
C3 O31 H31 114.4(18)
C3 C32 H32A 109.5
C3 C32 H32B 109.5
H32A C32 H32B 109.5
C3 C32 H32C 109.5
H32A C32 H32C 109.5
H32B C32 H32C 109.5
C52 C51 C53 121.7(2)
C52 C51 C5 120.6(2)
C53 C51 C5 117.58(18)
C51 C52 H52A 120.0
C51 C52 H52B 120.0
H52A C52 H52B 120.0
C51 C53 H53A 109.5
C51 C53 H53B 109.5
H53A C53 H53B 109.5
C51 C53 H53C 109.5
H53A C53 H53C 109.5
H53B C53 H53C 109.5
C8 C81 H81A 109.5
C8 C81 H81B 109.5
H81A C81 H81B 109.5
C8 C81 H81C 109.5
H81A C81 H81C 109.5
H81B C81 H81C 109.5

loop_
_geom_bond_atom_site_label_1
_geom_bond_atom_site_label_2
_geom_bond_site_symmetry_2
_geom_bond_distance
_geom_bond_publ_flag
C1 C2 . 1.447(3) y
C1 C8A . 1.352(3) y
C1 H1 . .9500 ?
C2 O2 . 1.231(2) y
C2 C3 . 1.531(3) ?
C3 O31 . 1.429(2) y
C3 C4 . 1.515(3) ?
C3 C32 . 1.526(3) ?
C4 C4A . 1.531(2) ?
C4 H4A . .9900 ?
C4 H4B . .9900 ?
C4A C8A . 1.510(2) ?
C4A C5 . 1.540(3) ?
C4A H4C . 1.0000 ?
C5 C51 . 1.513(3) ?
C5 C6 . 1.531(3) ?
C5 H5 . 1.0000 ?
C6 C7 . 1.486(3) y
C6 H6A . .9900 ?
C6 H6B . .9900 ?
C7 C8 . 1.339(3) y
C7 H7 . .9500 ?
C8 C8A . 1.463(3) y
C8 C81 . 1.510(3) ?
O31 H31 . .86(3) ?
C32 H32A . .9800 ?
C32 H32B . .9800 ?
C32 H32C . .9800 ?
C51 C52 . 1.323(3) y
C51 C53 . 1.503(3) y
C52 H52A . .9500 ?
C52 H52B . .9500 ?
C53 H53A . .9800 ?
C53 H53B . .9800 ?
C53 H53C . .9800 ?
C81 H81A . .9800 ?
C81 H81B . .9800 ?
C81 H81C . .9800 ?

loop_
_geom_hbond_atom_site_label_D
_geom_hbond_atom_site_label_H
_geom_hbond_atom_site_label_A
_geom_hbond_site_symmetry_A
_geom_hbond_distance_DH
_geom_hbond_distance_HA
_geom_hbond_distance_DA
_geom_hbond_angle_DHA
_geom_hbond_publ_flag
O31 H31 O2 2 .86(3) 1.91(3) 2.770(2) 171(3) y

loop_
_geom_torsion_atom_site_label_1
_geom_torsion_atom_site_label_2
_geom_torsion_atom_site_label_3
_geom_torsion_atom_site_label_4
_geom_torsion
_geom_torsion_publ_flag
C8A C1 C2 O2 175.6(2) y
C8A C1 C2 C3 -2.1(3) ?
O2 C2 C3 O31 -86.5(2) ?
C1 C2 C3 O31 91.20(19) ?
O2 C2 C3 C4 158.42(18) ?
C1 C2 C3 C4 -23.9(2) ?
O2 C2 C3 C32 34.3(2) ?
C1 C2 C3 C32 -148.01(18) ?
O31 C3 C4 C4A -60.27(19) ?
C32 C3 C4 C4A 176.62(16) ?
C2 C3 C4 C4A 53.2(2) ?
C3 C4 C4A C8A -56.9(2) ?
C3 C4 C4A C5 177.68(16) ?
C8A C4A C5 C51 175.94(16) ?
C4 C4A C5 C51 -60.1(2) ?
C8A C4A C5 C6 51.2(2) ?
C4 C4A C5 C6 175.18(16) ?
C51 C5 C6 C7 -174.25(17) ?
C4A C5 C6 C7 -48.7(2) ?
C5 C6 C7 C8 23.0(3) ?
C6 C7 C8 C8A 2.6(3) ?
C6 C7 C8 C81 -178.1(2) ?
C2 C1 C8A C8 -178.38(19) ?
C2 C1 C8A C4A -1.7(3) ?
C7 C8 C8A C1 176.6(2) y
C81 C8 C8A C1 -2.7(3) ?
C7 C8 C8A C4A -.1(3) ?
C81 C8 C8A C4A -179.4(2) ?
C4 C4A C8A C1 30.6(2) ?
C5 C4A C8A C1 155.65(17) ?
C4 C4A C8A C8 -152.66(17) ?
C5 C4A C8A C8 -27.6(2) ?
C6 C5 C51 C52 -113.9(2) ?
C4A C5 C51 C52 121.9(2) ?
C6 C5 C51 C53 63.4(2) ?
C4A C5 C51 C53 -60.8(2) ?

loop_
_cod_related_entry_id
_cod_related_entry_database
_cod_related_entry_code
1 ChemSpider 21107337
